data_7717659
loop_
_publ_author_name
'Bencini, Andrea'
'Romano, Giammarco Maria'
'Simonini Steiner, Yschtar Tecla'
'Bazzicalupi, Carla'
'Savastano, Matteo'
'Macedi, Eleonora'
'Rossi, Patrizia'
'Paoli, Paola'
'Innocenti, Massimo'
'Conti, Luca'
'Bartoli, Francesco'

_publ_section_title
;
 Zn(II)/Cd(II) selective binding and fluorescence sensing by using
 macrocyclic tetra-amines with different fluorophores. Clues for design of
 selective chemosensors for transition metals
;
_journal_name_full 'Dalton Transactions'
_journal_paper_doi 10.1039/D4DT02415J
_journal_year 2025
_chemical_formula_sum 'C28 H36 Cd Cl2 N6 O11'
_chemical_formula_weight 815.93
_space_group_crystal_system orthorhombic
_space_group_IT_number 19
_space_group_name_Hall 'P 2ac 2ab'
_space_group_name_H-M_alt 'P 21 21 21'
_atom_sites_solution_hydrogens mixed
_audit_creation_method SHELXL-2018/3
_audit_update_record
;
2024-08-02 deposited with the CCDC.	2024-12-11 downloaded from the CCDC.
;
_cell_angle_alpha 90
_cell_angle_beta 90
_cell_angle_gamma 90
_cell_formula_units_Z 4
_cell_length_a 11.0170(4)
_cell_length_b 14.7346(5)
_cell_length_c 19.6206(8)
_cell_measurement_reflns_used 4998
_cell_measurement_temperature 293(2)
_cell_measurement_theta_max 26.6902
_cell_measurement_theta_min 4.1462
_cell_volume 3185.0(2)
_computing_cell_refinement
;
CrysAlis RED, Oxford Diffraction Ltd.,
Version 1.171.32.5 (release 08-05-2007 CrysAlis171 .NET)
(compiled May  8 2007,13:10:02)
;
_computing_data_collection
;
CrysAlis CCD, Oxford Diffraction Ltd.,
Version 1.171.32.5 (release 08-05-2007 CrysAlis171 .NET)
(compiled May  8 2007,13:10:02)
;
_computing_data_reduction
;
CrysAlis RED, Oxford Diffraction Ltd.,
Version 1.171.32.5 (release 08-05-2007 CrysAlis171 .NET)
(compiled May  8 2007,13:10:02)
;
_computing_molecular_graphics 'Mercury 3.10.1'
_computing_publication_material 'PARST(Nardelli, 1995)'
_computing_structure_refinement 'SHELXL-2018/3 (Sheldrick, 2018)'
_computing_structure_solution 'SIR2004 (burla, 2005)'
_diffrn_ambient_temperature 293(2)
_diffrn_measured_fraction_theta_full 0.963
_diffrn_measured_fraction_theta_max 0.860
_diffrn_measurement_device_type 'Xcalibur, Sapphire3'
_diffrn_measurement_method '\w scans'
_diffrn_radiation_source 'Enhance (Mo) X-ray Source'
_diffrn_radiation_type MoK\a
_diffrn_radiation_wavelength 0.71073
_diffrn_reflns_av_R_equivalents 0.0630
_diffrn_reflns_av_unetI/netI 0.0929
_diffrn_reflns_Laue_measured_fraction_full 0.963
_diffrn_reflns_Laue_measured_fraction_max 0.860
_diffrn_reflns_limit_h_max 13
_diffrn_reflns_limit_h_min -13
_diffrn_reflns_limit_k_max 14
_diffrn_reflns_limit_k_min -17
_diffrn_reflns_limit_l_max 24
_diffrn_reflns_limit_l_min -24
_diffrn_reflns_number 15908
_diffrn_reflns_point_group_measured_fraction_full 0.944
_diffrn_reflns_point_group_measured_fraction_max 0.823
_diffrn_reflns_theta_full 25.000
_diffrn_reflns_theta_max 26.748
_diffrn_reflns_theta_min 4.155
_exptl_absorpt_coefficient_mu 0.924
_exptl_absorpt_correction_T_max 1.00000
_exptl_absorpt_correction_T_min 0.81413
_exptl_absorpt_correction_type multi-scan
_exptl_absorpt_process_details
;
CrysAlisPro, Agilent Technologies,
Version 1.171.35.19 (release 27-10-2011 CrysAlis171 .NET)
(compiled Oct 27 2011,15:02:11)
Empirical absorption correction using spherical harmonics,
 implemented in SCALE3 ABSPACK scaling algorithm.
;
_exptl_crystal_density_diffrn 1.702
_exptl_crystal_description prism
_exptl_crystal_F_000 1664
_exptl_crystal_size_max 0.25
_exptl_crystal_size_mid 0.24
_exptl_crystal_size_min 0.21
_refine_diff_density_max 0.768
_refine_diff_density_min -0.746
_refine_diff_density_rms 0.099
_refine_ls_abs_structure_details
;
 Flack x determined using 1331 quotients [(I+)-(I-)]/[(I+)+(I-)]
 (Parsons, Flack and Wagner, Acta Cryst. B69 (2013) 249-259).
;
_refine_ls_abs_structure_Flack -0.06(2)
_refine_ls_extinction_method none
_refine_ls_goodness_of_fit_ref 1.008
_refine_ls_hydrogen_treatment mixed
_refine_ls_matrix_type full
_refine_ls_number_parameters 445
_refine_ls_number_reflns 5563
_refine_ls_number_restraints 5
_refine_ls_restrained_S_all 1.007
_refine_ls_R_factor_all 0.0845
_refine_ls_R_factor_gt 0.0489
_refine_ls_shift/su_max 0.001
_refine_ls_shift/su_mean 0.000
_refine_ls_structure_factor_coef Fsqd
_refine_ls_weighting_details 'w=1/[\s^2^(Fo^2^)+(0.0330P)^2^+2.4206P] where P=(Fo^2^+2Fc^2^)/3'
_refine_ls_weighting_scheme calc
_refine_ls_wR_factor_gt 0.0845
_refine_ls_wR_factor_ref 0.1035
_reflns_Friedel_coverage 0.709
_reflns_Friedel_fraction_full 0.920
_reflns_Friedel_fraction_max 0.775
_reflns_number_gt 4051
_reflns_number_total 5563
_reflns_threshold_expression 'I > 2\s(I)'
_cod_data_source_file d4dt02415j2.cif
_cod_data_source_block CdL4-ClO4-H2O
_cod_database_code 7717659
_shelx_shelxl_version_number 2018/3
_shelx_space_group_comment
;
The symmetry employed for this shelxl refinement is uniquely defined
by the following loop, which should always be used as a source of
symmetry information in preference to the above space-group names.
They are only intended as comments.
;

loop_
_space_group_symop_operation_xyz
'x, y, z'
'-x+1/2, -y, z+1/2'
'x+1/2, -y+1/2, -z'
'-x, y+1/2, -z+1/2'

loop_
_atom_site_label
_atom_site_type_symbol
_atom_site_fract_x
_atom_site_fract_y
_atom_site_fract_z
_atom_site_U_iso_or_equiv
_atom_site_adp_type
_atom_site_occupancy
_atom_site_site_symmetry_order
_atom_site_calc_flag
_atom_site_refinement_flags_posn
_atom_site_refinement_flags_adp
_atom_site_refinement_flags_occupancy
_atom_site_disorder_assembly
_atom_site_disorder_group
Cd1 Cd 0.63370(6) 0.95268(4) 0.73583(3) 0.0349(2) Uani 1 1 d . . . . .
O1 O 0.7376(5) 1.1182(4) 0.7491(3) 0.0433(17) Uani 1 1 d D . . . .
H1O H 0.790(4) 1.136(5) 0.777(2) 0.052 Uiso 1 1 d D U . . .
O2 O 0.4072(5) 1.0032(4) 0.7207(3) 0.0431(17) Uani 1 1 d D . . . .
H2O H 0.357(4) 0.988(5) 0.690(2) 0.052 Uiso 1 1 d D U . . .
N3 N 0.5347(7) 0.8116(5) 0.7591(4) 0.042(2) Uani 1 1 d . . . . .
H3 H 0.463530 0.825247 0.787222 0.050 Uiso 1 1 calc R U . . .
N2 N 0.6324(9) 0.8674(5) 0.6294(4) 0.045(2) Uani 1 1 d . . . . .
N1 N 0.8406(7) 0.9325(5) 0.7098(4) 0.046(2) Uani 1 1 d . . . . .
H1 H 0.866496 0.987029 0.685186 0.055 Uiso 1 1 calc R U . . .
N4 N 0.7345(7) 0.8894(5) 0.8391(4) 0.043(2) Uani 1 1 d . . . . .
N5 N 0.6267(7) 1.0532(5) 0.6388(3) 0.0349(17) Uani 1 1 d . . . . .
N6 N 0.5346(7) 1.0043(5) 0.8358(4) 0.0325(18) Uani 1 1 d . . . . .
C4 C 0.4907(9) 0.7708(7) 0.6968(5) 0.045(3) Uani 1 1 d . . . . .
H4A H 0.418965 0.803051 0.681440 0.054 Uiso 1 1 calc R U . . .
H4B H 0.467866 0.708278 0.705518 0.054 Uiso 1 1 calc R U . . .
C3 C 0.5871(9) 0.7735(6) 0.6410(5) 0.047(3) Uani 1 1 d . . . . .
H3A H 0.654402 0.734693 0.653915 0.057 Uiso 1 1 calc R U . . .
H3B H 0.552907 0.750025 0.599009 0.057 Uiso 1 1 calc R U . . .
C2 C 0.7616(10) 0.8667(7) 0.6057(6) 0.053(3) Uani 1 1 d . . . . .
H2A H 0.772439 0.817111 0.573812 0.064 Uiso 1 1 calc R U . . .
H2B H 0.777886 0.922829 0.581568 0.064 Uiso 1 1 calc R U . . .
C1 C 0.8513(10) 0.8568(7) 0.6618(6) 0.059(3) Uani 1 1 d . . . . .
H1B H 0.837286 0.800064 0.685623 0.071 Uiso 1 1 calc R U . . .
H1A H 0.932666 0.855417 0.643052 0.071 Uiso 1 1 calc R U . . .
C8 C 0.9147(8) 0.9269(7) 0.7700(6) 0.055(3) Uani 1 1 d . . . . .
H8A H 0.923818 0.987169 0.789285 0.066 Uiso 1 1 calc R U . . .
H8B H 0.994735 0.905178 0.757539 0.066 Uiso 1 1 calc R U . . .
C7 C 0.8606(10) 0.8635(7) 0.8244(5) 0.052(3) Uani 1 1 d . . . . .
H7B H 0.862993 0.801337 0.808115 0.062 Uiso 1 1 calc R U . . .
H7A H 0.908582 0.867073 0.865717 0.062 Uiso 1 1 calc R U . . .
C6 C 0.6633(9) 0.8074(6) 0.8618(5) 0.051(3) Uani 1 1 d . . . . .
H6B H 0.714700 0.768552 0.889368 0.061 Uiso 1 1 calc R U . . .
H6A H 0.595166 0.826585 0.889545 0.061 Uiso 1 1 calc R U . . .
C5 C 0.6174(10) 0.7548(6) 0.8012(5) 0.052(3) Uani 1 1 d . . . . .
H5A H 0.685589 0.735112 0.773608 0.062 Uiso 1 1 calc R U . . .
H5B H 0.574411 0.701233 0.816729 0.062 Uiso 1 1 calc R U . . .
C9 C 0.5533(10) 0.9158(6) 0.5818(5) 0.049(3) Uani 1 1 d . . . . .
H9A H 0.469336 0.902498 0.592702 0.059 Uiso 1 1 calc R U . . .
H9B H 0.568861 0.894404 0.535870 0.059 Uiso 1 1 calc R U . . .
C10 C 0.5731(9) 1.0188(7) 0.5844(5) 0.044(3) Uani 1 1 d . . . . .
C11 C 0.5395(10) 1.0729(7) 0.5286(5) 0.051(3) Uani 1 1 d . . . . .
H11 H 0.498483 1.047531 0.491826 0.061 Uiso 1 1 calc R U . . .
C12 C 0.5675(10) 1.1629(7) 0.5289(5) 0.051(3) Uani 1 1 d . . . . .
H12 H 0.545133 1.199290 0.492328 0.061 Uiso 1 1 calc R U . . .
C13 C 0.6302(10) 1.2009(6) 0.5844(4) 0.041(2) Uani 1 1 d . . . . .
C14 C 0.6720(9) 1.2919(6) 0.5872(5) 0.042(3) Uani 1 1 d . . . . .
H14 H 0.655533 1.331280 0.551386 0.050 Uiso 1 1 calc R U . . .
C15 C 0.7347(10) 1.3212(6) 0.6409(5) 0.044(3) Uani 1 1 d . . . . .
H15 H 0.763335 1.380543 0.641204 0.053 Uiso 1 1 calc R U . . .
C16 C 0.7591(9) 1.2644(6) 0.6974(5) 0.042(3) Uani 1 1 d . . . . .
H16 H 0.801844 1.286467 0.734798 0.050 Uiso 1 1 calc R U . . .
C17 C 0.7195(8) 1.1777(6) 0.6964(5) 0.032(2) Uani 1 1 d . . . . .
C18 C 0.6563(8) 1.1436(6) 0.6401(4) 0.034(2) Uani 1 1 d . . . . .
C19 C 0.7247(9) 0.9619(7) 0.8893(5) 0.049(3) Uani 1 1 d . . . . .
H19A H 0.779615 1.010718 0.877204 0.058 Uiso 1 1 calc R U . . .
H19B H 0.748524 0.938969 0.933696 0.058 Uiso 1 1 calc R U . . .
C20 C 0.5962(9) 0.9983(6) 0.8931(5) 0.040(3) Uani 1 1 d . . . . .
C21 C 0.5468(10) 1.0239(7) 0.9563(5) 0.049(3) Uani 1 1 d . . . . .
H21 H 0.593758 1.021428 0.995611 0.059 Uiso 1 1 calc R U . . .
C22 C 0.4312(10) 1.0518(7) 0.9592(5) 0.050(3) Uani 1 1 d . . . . .
H22 H 0.398299 1.068979 1.000903 0.060 Uiso 1 1 calc R U . . .
C23 C 0.3584(9) 1.0557(6) 0.9001(5) 0.040(2) Uani 1 1 d . . . . .
C24 C 0.2362(10) 1.0817(6) 0.8992(6) 0.051(3) Uani 1 1 d . . . . .
H24 H 0.197783 1.098650 0.939490 0.061 Uiso 1 1 calc R U . . .
C25 C 0.1730(10) 1.0822(6) 0.8387(6) 0.051(3) Uani 1 1 d . . . . .
H25 H 0.092195 1.100565 0.838326 0.062 Uiso 1 1 calc R U . . .
C26 C 0.2278(8) 1.0559(6) 0.7784(5) 0.045(2) Uani 1 1 d . . . . .
H26 H 0.182961 1.055455 0.738238 0.054 Uiso 1 1 calc R U . . .
C27 C 0.3483(8) 1.0301(5) 0.7772(5) 0.034(2) Uani 1 1 d . . . . .
C28 C 0.4156(8) 1.0306(6) 0.8386(5) 0.034(2) Uani 1 1 d . . . . .
Cl1 Cl 1.0164(2) 1.12572(18) 0.61220(14) 0.0488(7) Uani 1 1 d . . . . .
O11 O 0.9323(7) 1.1682(6) 0.5697(4) 0.090(3) Uani 1 1 d . . . . .
O12 O 0.9975(7) 1.0300(5) 0.6121(4) 0.078(3) Uani 1 1 d . . . . .
O13 O 1.0092(7) 1.1565(5) 0.6811(4) 0.069(2) Uani 1 1 d . . . . .
O14 O 1.1358(7) 1.1413(5) 0.5857(4) 0.065(2) Uani 1 1 d . . . . .
Cl2 Cl 0.8407(3) 1.23732(19) 0.90382(14) 0.0563(8) Uani 1 1 d . . . . .
O21 O 0.8772(9) 1.1725(5) 0.8547(4) 0.090(3) Uani 1 1 d . . . . .
O22 O 0.9305(9) 1.2479(6) 0.9537(4) 0.096(3) Uani 1 1 d . . . . .
O23 O 0.8303(9) 1.3213(5) 0.8676(4) 0.088(3) Uani 1 1 d . . . . .
O24 O 0.7282(10) 1.2142(9) 0.9310(6) 0.145(5) Uani 1 1 d . . . . .
O1W O 0.2807(7) 0.9884(5) 0.6091(4) 0.066(2) Uani 1 1 d D . . . .
H1WA H 0.237(5) 1.035(2) 0.611(5) 0.079 Uiso 1 1 d D U . . .
H1WB H 0.239(5) 0.945(3) 0.624(4) 0.079 Uiso 1 1 d D U . . .

loop_
_atom_site_aniso_label
_atom_site_aniso_U_11
_atom_site_aniso_U_22
_atom_site_aniso_U_33
_atom_site_aniso_U_23
_atom_site_aniso_U_13
_atom_site_aniso_U_12
Cd1 0.0362(4) 0.0285(3) 0.0400(4) 0.0012(3) 0.0038(3) 0.0007(3)
O1 0.042(4) 0.039(4) 0.049(5) 0.005(3) -0.005(3) 0.000(3)
O2 0.034(4) 0.053(4) 0.042(4) -0.004(3) -0.008(3) 0.001(3)
N3 0.045(5) 0.029(4) 0.052(5) 0.001(4) 0.012(5) -0.003(4)
N2 0.054(5) 0.029(4) 0.052(5) -0.004(4) 0.016(5) 0.000(5)
N1 0.043(5) 0.030(5) 0.065(5) 0.006(4) 0.007(4) 0.000(4)
N4 0.034(5) 0.038(5) 0.059(6) 0.010(4) -0.004(4) 0.005(4)
N5 0.041(4) 0.028(4) 0.036(4) 0.003(4) 0.005(4) 0.000(5)
N6 0.041(5) 0.024(4) 0.033(4) 0.001(3) -0.001(4) -0.002(4)
C4 0.045(6) 0.029(6) 0.062(7) -0.011(5) 0.011(6) -0.007(5)
C3 0.055(7) 0.032(6) 0.056(7) -0.008(5) 0.011(6) 0.000(5)
C2 0.060(7) 0.035(6) 0.065(8) -0.010(6) 0.028(6) -0.002(6)
C1 0.045(7) 0.046(7) 0.087(8) -0.007(6) 0.027(7) -0.004(7)
C8 0.032(5) 0.054(7) 0.080(8) 0.003(6) -0.002(6) -0.004(5)
C7 0.035(6) 0.047(6) 0.074(7) 0.014(5) -0.003(6) 0.007(7)
C6 0.050(7) 0.037(6) 0.066(7) 0.025(6) 0.005(6) -0.001(5)
C5 0.057(7) 0.029(5) 0.069(7) 0.005(5) 0.010(6) 0.004(6)
C9 0.068(8) 0.049(7) 0.032(6) -0.007(5) 0.002(6) -0.007(6)
C10 0.045(6) 0.043(7) 0.046(7) -0.008(5) 0.008(5) 0.001(5)
C11 0.064(8) 0.050(8) 0.038(6) 0.000(5) 0.001(5) 0.007(6)
C12 0.069(8) 0.054(7) 0.030(6) 0.009(5) 0.004(5) 0.014(6)
C13 0.045(6) 0.047(6) 0.031(5) 0.006(5) 0.006(6) 0.006(6)
C14 0.055(7) 0.032(6) 0.038(6) 0.007(5) 0.004(5) 0.008(5)
C15 0.055(7) 0.025(5) 0.052(7) 0.003(5) 0.017(6) 0.000(5)
C16 0.040(6) 0.039(6) 0.047(6) 0.005(5) 0.012(5) 0.007(5)
C17 0.034(5) 0.023(5) 0.038(6) 0.004(4) 0.001(5) 0.000(4)
C18 0.034(6) 0.034(5) 0.035(5) 0.005(4) 0.006(4) 0.008(5)
C19 0.048(6) 0.055(7) 0.043(6) 0.011(6) -0.013(5) -0.006(6)
C20 0.038(6) 0.046(6) 0.034(6) 0.009(5) -0.006(5) -0.010(5)
C21 0.060(8) 0.056(8) 0.029(6) -0.005(5) -0.001(5) -0.020(6)
C22 0.058(7) 0.049(7) 0.042(6) -0.008(6) 0.017(5) -0.016(7)
C23 0.046(6) 0.026(5) 0.049(6) -0.007(5) 0.014(5) -0.008(6)
C24 0.051(7) 0.034(6) 0.068(8) -0.011(5) 0.025(6) -0.004(5)
C25 0.042(7) 0.034(6) 0.078(8) -0.002(6) 0.011(6) 0.002(5)
C26 0.040(6) 0.035(5) 0.061(7) -0.004(6) -0.004(5) -0.002(5)
C27 0.029(5) 0.025(5) 0.050(6) -0.003(4) 0.003(5) 0.002(4)
C28 0.040(6) 0.019(5) 0.041(6) -0.002(4) 0.007(5) -0.001(4)
Cl1 0.0472(16) 0.0465(17) 0.0528(17) 0.0057(14) 0.0069(13) -0.0056(14)
O11 0.061(6) 0.136(8) 0.073(6) 0.042(6) -0.002(5) 0.032(6)
O12 0.094(6) 0.059(6) 0.080(6) 0.004(5) 0.025(5) -0.034(5)
O13 0.082(6) 0.073(6) 0.052(5) -0.016(4) 0.000(4) 0.007(5)
O14 0.042(4) 0.066(5) 0.087(5) 0.019(4) 0.019(5) 0.000(5)
Cl2 0.063(2) 0.0602(18) 0.0454(15) 0.0037(14) -0.0046(15) -0.0145(16)
O21 0.093(7) 0.083(6) 0.093(6) -0.037(5) -0.031(6) 0.029(6)
O22 0.134(8) 0.079(6) 0.074(6) 0.014(5) -0.057(6) -0.016(6)
O23 0.118(8) 0.054(5) 0.092(6) 0.018(5) -0.017(6) 0.009(5)
O24 0.087(8) 0.225(13) 0.123(9) 0.052(9) 0.033(7) -0.040(9)
O1W 0.072(6) 0.067(5) 0.058(5) -0.003(5) -0.010(5) 0.013(4)

loop_
_atom_type_symbol
_atom_type_description
_atom_type_scat_dispersion_real
_atom_type_scat_dispersion_imag
_atom_type_scat_source
C C 0.0033 0.0016 'International Tables Vol C Tables 4.2.6.8 and 6.1.1.4'
H H 0.0000 0.0000 'International Tables Vol C Tables 4.2.6.8 and 6.1.1.4'
N N 0.0061 0.0033 'International Tables Vol C Tables 4.2.6.8 and 6.1.1.4'
O O 0.0106 0.0060 'International Tables Vol C Tables 4.2.6.8 and 6.1.1.4'
Cl Cl 0.1484 0.1585 'International Tables Vol C Tables 4.2.6.8 and 6.1.1.4'
Cd Cd -0.8075 1.2024 'International Tables Vol C Tables 4.2.6.8 and 6.1.1.4'

loop_
_geom_angle_atom_site_label_1
_geom_angle_atom_site_label_2
_geom_angle_atom_site_label_3
_geom_angle
_geom_angle_site_symmetry_1
_geom_angle_site_symmetry_3
_geom_angle_publ_flag
N1 Cd1 N6 131.8(3) . . ?
N1 Cd1 N3 111.9(3) . . ?
N6 Cd1 N3 84.9(3) . . ?
N1 Cd1 N5 86.4(3) . . ?
N6 Cd1 N5 116.1(2) . . ?
N3 Cd1 N5 132.0(3) . . ?
N1 Cd1 N2 75.8(3) . . ?
N6 Cd1 N2 150.7(3) . . ?
N3 Cd1 N2 73.3(3) . . ?
N5 Cd1 N2 68.9(2) . . ?
N1 Cd1 N4 72.4(3) . . ?
N6 Cd1 N4 69.7(3) . . ?
N3 Cd1 N4 73.9(3) . . ?
N5 Cd1 N4 152.3(3) . . ?
N2 Cd1 N4 120.4(3) . . ?
N1 Cd1 O2 158.9(2) . . ?
N6 Cd1 O2 64.2(2) . . ?
N3 Cd1 O2 80.5(2) . . ?
N5 Cd1 O2 72.9(2) . . ?
N2 Cd1 O2 92.5(3) . . ?
N4 Cd1 O2 128.5(2) . . ?
C27 O2 Cd1 116.7(5) . . ?
C4 N3 C5 116.2(7) . . ?
C4 N3 Cd1 110.7(6) . . ?
C5 N3 Cd1 108.4(6) . . ?
C9 N2 C3 110.6(8) . . ?
C9 N2 C2 111.8(8) . . ?
C3 N2 C2 111.2(7) . . ?
C9 N2 Cd1 107.3(5) . . ?
C3 N2 Cd1 110.4(6) . . ?
C2 N2 Cd1 105.3(6) . . ?
C8 N1 C1 116.0(8) . . ?
C8 N1 Cd1 112.2(5) . . ?
C1 N1 Cd1 108.3(6) . . ?
C19 N4 C7 113.2(8) . . ?
C19 N4 C6 110.5(8) . . ?
C7 N4 C6 109.9(7) . . ?
C19 N4 Cd1 104.1(5) . . ?
C7 N4 Cd1 111.0(6) . . ?
C6 N4 Cd1 107.9(6) . . ?
C10 N5 C18 119.6(8) . . ?
C10 N5 Cd1 114.6(6) . . ?
C18 N5 Cd1 125.0(6) . . ?
C20 N6 C28 118.6(8) . . ?
C20 N6 Cd1 116.6(6) . . ?
C28 N6 Cd1 124.4(6) . . ?
N3 C4 C3 111.2(8) . . ?
N2 C3 C4 111.6(8) . . ?
C1 C2 N2 113.8(8) . . ?
N1 C1 C2 110.3(9) . . ?
N1 C8 C7 112.6(8) . . ?
N4 C7 C8 110.2(8) . . ?
C5 C6 N4 110.7(8) . . ?
N3 C5 C6 110.8(8) . . ?
N2 C9 C10 112.1(9) . . ?
N5 C10 C11 122.0(9) . . ?
N5 C10 C9 118.1(9) . . ?
C11 C10 C9 119.9(10) . . ?
C12 C11 C10 119.3(10) . . ?
C11 C12 C13 120.2(9) . . ?
C12 C13 C18 117.5(9) . . ?
C12 C13 C14 124.5(9) . . ?
C18 C13 C14 118.0(9) . . ?
C15 C14 C13 120.4(9) . . ?
C14 C15 C16 121.8(9) . . ?
C17 C16 C15 119.1(10) . . ?
C16 C17 O1 123.1(9) . . ?
C16 C17 C18 120.8(9) . . ?
O1 C17 C18 116.0(7) . . ?
N5 C18 C17 118.8(8) . . ?
N5 C18 C13 121.2(8) . . ?
C17 C18 C13 119.9(8) . . ?
N4 C19 C20 111.2(8) . . ?
N6 C20 C21 122.4(9) . . ?
N6 C20 C19 117.6(9) . . ?
C21 C20 C19 120.0(9) . . ?
C22 C21 C20 119.2(9) . . ?
C21 C22 C23 121.2(9) . . ?
C24 C23 C28 119.4(9) . . ?
C24 C23 C22 124.6(9) . . ?
C28 C23 C22 116.0(9) . . ?
C25 C24 C23 119.9(10) . . ?
C24 C25 C26 121.0(10) . . ?
C25 C26 C27 120.8(9) . . ?
O2 C27 C26 124.0(8) . . ?
O2 C27 C28 116.8(7) . . ?
C26 C27 C28 119.2(8) . . ?
N6 C28 C23 122.4(9) . . ?
N6 C28 C27 117.9(8) . . ?
C23 C28 C27 119.7(8) . . ?
O11 Cl1 O12 110.2(6) . . ?
O11 Cl1 O13 112.7(5) . . ?
O12 Cl1 O13 107.9(5) . . ?
O11 Cl1 O14 108.8(5) . . ?
O12 Cl1 O14 107.0(5) . . ?
O13 Cl1 O14 110.1(5) . . ?
O24 Cl2 O22 112.9(7) . . ?
O24 Cl2 O21 110.4(7) . . ?
O22 Cl2 O21 110.5(6) . . ?
O24 Cl2 O23 109.3(7) . . ?
O22 Cl2 O23 107.9(5) . . ?
O21 Cl2 O23 105.6(5) . . ?

loop_
_geom_bond_atom_site_label_1
_geom_bond_atom_site_label_2
_geom_bond_distance
_geom_bond_site_symmetry_2
_geom_bond_publ_flag
Cd1 N1 2.355(7) . ?
Cd1 N6 2.371(7) . ?
Cd1 N3 2.392(7) . ?
Cd1 N5 2.413(6) . ?
Cd1 N2 2.438(7) . ?
Cd1 N4 2.492(8) . ?
Cd1 O2 2.621(6) . ?
O1 C17 1.370(10) . ?
O2 C27 1.344(10) . ?
N3 C4 1.446(12) . ?
N3 C5 1.487(12) . ?
N2 C9 1.463(12) . ?
N2 C3 1.489(11) . ?
N2 C2 1.496(13) . ?
N1 C8 1.440(12) . ?
N1 C1 1.463(12) . ?
N4 C19 1.456(12) . ?
N4 C7 1.470(13) . ?
N4 C6 1.508(11) . ?
N5 C10 1.321(11) . ?
N5 C18 1.371(11) . ?
N6 C20 1.317(11) . ?
N6 C28 1.367(11) . ?
C4 C3 1.525(13) . ?
C2 C1 1.486(15) . ?
C8 C7 1.537(13) . ?
C6 C5 1.507(13) . ?
C9 C10 1.533(13) . ?
C10 C11 1.405(13) . ?
C11 C12 1.361(13) . ?
C12 C13 1.405(13) . ?
C13 C18 1.411(11) . ?
C13 C14 1.419(13) . ?
C14 C15 1.331(13) . ?
C15 C16 1.416(13) . ?
C16 C17 1.350(12) . ?
C17 C18 1.399(12) . ?
C19 C20 1.516(13) . ?
C20 C21 1.405(13) . ?
C21 C22 1.340(13) . ?
C22 C23 1.410(12) . ?
C23 C24 1.401(14) . ?
C23 C28 1.411(11) . ?
C24 C25 1.377(14) . ?
C25 C26 1.384(13) . ?
C26 C27 1.380(12) . ?
C27 C28 1.415(11) . ?
Cl1 O11 1.395(7) . ?
Cl1 O12 1.426(8) . ?
Cl1 O13 1.428(7) . ?
Cl1 O14 1.433(7) . ?
Cl2 O24 1.392(10) . ?
Cl2 O22 1.400(8) . ?
Cl2 O21 1.415(8) . ?
Cl2 O23 1.431(8) . ?
